data_4036828
loop_
_publ_author_name
'Kise, Naoki'
'Hamada, Yusuke'
'Sakurai, Toshihiko'

_publ_section_title
;
 Electroreductive Intermolecular Coupling of Uracils with Aromatic
 Ketones: Synthesis of 6-Substituted and cis-5,6-Disubstituted
 5,6-Dihydro-1,3-dimethyluracils and Their Transformation to 6-Substituted
 1,3-Dimethyluracils, trans-5,6-Disubstituted
 5,6-Dihydro-1,3-dimethyluracils, and 4,5,5-Trisubstituted
 3-Methyloxazolizin-2-ones.
;
_journal_issue 12
_journal_name_full 'The Journal of organic chemistry'
_journal_page_first 5101
_journal_page_last 5119
_journal_paper_doi 10.1021/acs.joc.6b00670
_journal_volume 81
_journal_year 2016
_chemical_formula_moiety 'C17 H22 N2 O3'
_chemical_formula_sum 'C17 H22 N2 O3'
_chemical_formula_weight 302.37
_chemical_melting_point 475.5(5)
_chemical_name_systematic
; 
(5R*,6S*)-6-((R*)-1-hydroxy-1,2,3,4-tetrahydronaphthalen-1-yl)-1,3,5-trimethyldihydropyrimidine-2,4(1H,3H)-dione
;
_space_group_IT_number 2
_space_group_name_Hall '-P 1'
_space_group_name_H-M_alt 'P -1'
_symmetry_cell_setting triclinic
_symmetry_space_group_name_Hall '-P 1'
_symmetry_space_group_name_H-M 'P -1'
_atom_sites_solution_hydrogens geom
_atom_sites_solution_primary direct
_atom_sites_solution_secondary difmap
_audit_creation_method SHELXL-97
_cell_angle_alpha 90.6(2)
_cell_angle_beta 90.06(19)
_cell_angle_gamma 91.6(2)
_cell_formula_units_Z 8
_cell_length_a 7.376(16)
_cell_length_b 14.89(5)
_cell_length_c 27.34(7)
_cell_measurement_reflns_used 19310
_cell_measurement_temperature 298(2)
_cell_measurement_theta_max 28.1
_cell_measurement_theta_min 3.0
_cell_volume 3001(14)
_computing_cell_refinement PROCESS-AUTO
_computing_data_collection PROCESS-AUTO
_computing_data_reduction PROCESS-AUTO
_computing_publication_material yadokari-XG
_computing_structure_refinement 'SHELXL-97 (Sheldrick, 1997)'
_computing_structure_solution 'SHELXS-97 (Sheldrick, 1990)'
_diffrn_ambient_temperature 298(2)
_diffrn_detector_area_resol_mean 10.00
_diffrn_measured_fraction_theta_full 0.968
_diffrn_measured_fraction_theta_max 0.968
_diffrn_measurement_device_type 'Rigaku RAXIS-RAPID'
_diffrn_measurement_method \w
_diffrn_radiation_monochromator graphite
_diffrn_radiation_source 'fine-focus sealed tube'
_diffrn_radiation_type MoK\a
_diffrn_radiation_wavelength 0.71075
_diffrn_reflns_av_R_equivalents 0.1433
_diffrn_reflns_av_sigmaI/netI 0.1780
_diffrn_reflns_limit_h_max 9
_diffrn_reflns_limit_h_min -9
_diffrn_reflns_limit_k_max 16
_diffrn_reflns_limit_k_min -19
_diffrn_reflns_limit_l_max 35
_diffrn_reflns_limit_l_min -35
_diffrn_reflns_number 26656
_diffrn_reflns_theta_full 27.50
_diffrn_reflns_theta_max 27.50
_diffrn_reflns_theta_min 3.05
_exptl_absorpt_coefficient_mu 0.092
_exptl_absorpt_correction_T_max 0.9863
_exptl_absorpt_correction_T_min 0.9641
_exptl_absorpt_correction_type multi-scan
_exptl_absorpt_process_details
;
    Higashi, T. (1995). Program for Absorption Correction.
    Rigaku Corporation, Tokyo, Japan.
;
_exptl_crystal_colour colorless
_exptl_crystal_density_diffrn 1.338
_exptl_crystal_density_method 'not measured'
_exptl_crystal_description block
_exptl_crystal_F_000 1296
_exptl_crystal_size_max 0.40
_exptl_crystal_size_mid 0.30
_exptl_crystal_size_min 0.15
_refine_diff_density_max 0.438
_refine_diff_density_min -0.446
_refine_diff_density_rms 0.099
_refine_ls_extinction_method none
_refine_ls_goodness_of_fit_ref 1.006
_refine_ls_hydrogen_treatment refall
_refine_ls_matrix_type full
_refine_ls_number_parameters 809
_refine_ls_number_reflns 13371
_refine_ls_number_restraints 0
_refine_ls_restrained_S_all 1.006
_refine_ls_R_factor_all 0.2036
_refine_ls_R_factor_gt 0.0948
_refine_ls_shift/su_max 0.000
_refine_ls_shift/su_mean 0.000
_refine_ls_structure_factor_coef Fsqd
_refine_ls_weighting_details 'calc w=1/[\s^2^(Fo^2^)+(0.1300P)^2^+0.0000P] where P=(Fo^2^+2Fc^2^)/3'
_refine_ls_weighting_scheme calc
_refine_ls_wR_factor_gt 0.2255
_refine_ls_wR_factor_ref 0.2965
_reflns_number_gt 5128
_reflns_number_total 13371
_reflns_threshold_expression >2sigma(I)
_cod_data_source_file jo6b00670_si_022.cif
_cod_data_source_block trans-erythro-13f
_cod_depositor_comments
;
The following automatic conversions were performed:

data item '_chemical_melting_point' value '475-476' was changed to
'475.5(5)' -- the average value was taken and precision was
estimated.

Automatic conversion script
Id: cif_fix_values 6909 2019-04-08 15:41:33Z antanas 
;
_cod_original_cell_volume 3002(14)
_cod_database_code 4036828

loop_
_symmetry_equiv_pos_as_xyz
'x, y, z'
'-x, -y, -z'

loop_
_atom_site_label
_atom_site_type_symbol
_atom_site_fract_x
_atom_site_fract_y
_atom_site_fract_z
_atom_site_U_iso_or_equiv
_atom_site_adp_type
_atom_site_occupancy
_atom_site_symmetry_multiplicity
_atom_site_calc_flag
_atom_site_refinement_flags
N1 N -0.6158(5) 0.9312(2) 0.31747(12) 0.0382(9) Uani 1 1 d .
C1 C -0.6958(8) 1.0176(3) 0.3047(2) 0.0712(18) Uani 1 1 d .
H1 H -0.6016 1.0590 0.2945 0.107 Uiso 1 1 calc R
H2 H -0.7566 1.0418 0.3327 0.107 Uiso 1 1 calc R
H3 H -0.7814 1.0083 0.2785 0.107 Uiso 1 1 calc R
C2 C -0.6092(6) 0.8704(3) 0.28155(17) 0.0432(11) Uani 1 1 d .
O1 O -0.6325(6) 0.8896(3) 0.23832(13) 0.0767(13) Uani 1 1 d .
N2 N -0.5777(5) 0.7827(3) 0.29521(14) 0.0429(9) Uani 1 1 d .
C3 C -0.5297(8) 0.7202(4) 0.2561(2) 0.0657(16) Uani 1 1 d .
H4 H -0.4100 0.7352 0.2445 0.099 Uiso 1 1 calc R
H5 H -0.6150 0.7243 0.2298 0.099 Uiso 1 1 calc R
H6 H -0.5324 0.6601 0.2685 0.099 Uiso 1 1 calc R
C4 C -0.5816(6) 0.7530(3) 0.34312(17) 0.0377(10) Uani 1 1 d .
O2 O -0.5523(5) 0.6756(2) 0.35284(15) 0.0656(11) Uani 1 1 d .
C5 C -0.6365(6) 0.8208(3) 0.38045(16) 0.0403(11) Uani 1 1 d .
H7 H -0.5862 0.8042 0.4122 0.048 Uiso 1 1 calc R
C6 C -0.8429(6) 0.8191(4) 0.3843(2) 0.0598(14) Uani 1 1 d .
H8 H -0.8788 0.8570 0.4110 0.090 Uiso 1 1 calc R
H9 H -0.8862 0.7587 0.3898 0.090 Uiso 1 1 calc R
H10 H -0.8937 0.8406 0.3544 0.090 Uiso 1 1 calc R
C7 C -0.5640(5) 0.9116(3) 0.36764(14) 0.0312(9) Uani 1 1 d .
H11 H -0.6230 0.9552 0.3891 0.037 Uiso 1 1 calc R
C8 C -0.3550(5) 0.9218(3) 0.37641(15) 0.0311(9) Uani 1 1 d .
O3 O -0.2682(4) 0.85016(19) 0.35149(11) 0.0373(7) Uani 1 1 d .
H85 H -0.2373 0.8666 0.3241 0.056 Uiso 1 1 calc R
C9 C -0.2881(6) 1.0111(3) 0.35719(17) 0.0439(11) Uani 1 1 d .
H12 H -0.3281 1.0174 0.3236 0.053 Uiso 1 1 calc R
H13 H -0.1566 1.0133 0.3575 0.053 Uiso 1 1 calc R
C10 C -0.3577(7) 1.0877(3) 0.3876(2) 0.0567(14) Uani 1 1 d .
H14 H -0.4892 1.0867 0.3867 0.068 Uiso 1 1 calc R
H15 H -0.3143 1.1444 0.3742 0.068 Uiso 1 1 calc R
C11 C -0.2936(7) 1.0803(4) 0.44029(19) 0.0593(15) Uani 1 1 d .
H16 H -0.1737 1.1083 0.4429 0.071 Uiso 1 1 calc R
H17 H -0.3740 1.1143 0.4610 0.071 Uiso 1 1 calc R
C12 C -0.2854(6) 0.9881(3) 0.45944(16) 0.0426(11) Uani 1 1 d .
C13 C -0.2364(7) 0.9740(4) 0.50900(19) 0.0578(14) Uani 1 1 d .
H18 H -0.2203 1.0239 0.5294 0.069 Uiso 1 1 calc R
C14 C -0.2124(8) 0.8926(5) 0.5278(2) 0.0651(16) Uani 1 1 d .
H19 H -0.1807 0.8865 0.5605 0.078 Uiso 1 1 calc R
C15 C -0.2346(7) 0.8199(4) 0.49878(19) 0.0573(14) Uani 1 1 d .
H20 H -0.2195 0.7627 0.5112 0.069 Uiso 1 1 calc R
C16 C -0.2803(6) 0.8307(3) 0.45026(16) 0.0438(11) Uani 1 1 d .
H21 H -0.2923 0.7799 0.4303 0.053 Uiso 1 1 calc R
C17 C -0.3091(5) 0.9144(3) 0.43002(15) 0.0327(9) Uani 1 1 d .
N3 N -0.8845(5) 0.4313(2) 0.31733(13) 0.0410(9) Uani 1 1 d .
C18 C -0.8037(9) 0.5173(4) 0.3051(2) 0.0742(18) Uani 1 1 d .
H22 H -0.7298 0.5110 0.2764 0.111 Uiso 1 1 calc R
H23 H -0.7299 0.5391 0.3319 0.111 Uiso 1 1 calc R
H24 H -0.8975 0.5591 0.2988 0.111 Uiso 1 1 calc R
C19 C -0.8888(6) 0.3712(3) 0.28141(16) 0.0444(11) Uani 1 1 d .
O4 O -0.8662(6) 0.3889(3) 0.23871(13) 0.0760(12) Uani 1 1 d .
N4 N -0.9223(5) 0.2821(3) 0.29546(13) 0.0410(9) Uani 1 1 d .
C20 C -0.9691(8) 0.2173(4) 0.2572(2) 0.077(2) Uani 1 1 d .
H25 H -0.8859 0.1689 0.2579 0.115 Uiso 1 1 calc R
H26 H -0.9620 0.2461 0.2259 0.115 Uiso 1 1 calc R
H27 H -1.0902 0.1942 0.2623 0.115 Uiso 1 1 calc R
C21 C -0.9186(6) 0.2532(3) 0.34281(18) 0.0399(11) Uani 1 1 d .
O5 O -0.9478(5) 0.1754(2) 0.35271(14) 0.0591(10) Uani 1 1 d .
C22 C -0.8632(6) 0.3198(3) 0.38000(16) 0.0397(10) Uani 1 1 d .
H28 H -0.9142 0.3008 0.4114 0.048 Uiso 1 1 calc R
C23 C -0.6562(7) 0.3213(4) 0.3843(2) 0.0651(16) Uani 1 1 d .
H29 H -0.6174 0.2641 0.3956 0.098 Uiso 1 1 calc R
H30 H -0.6179 0.3675 0.4071 0.098 Uiso 1 1 calc R
H31 H -0.6036 0.3332 0.3529 0.098 Uiso 1 1 calc R
C24 C -0.9361(5) 0.4125(3) 0.36821(14) 0.0320(9) Uani 1 1 d .
H32 H -0.8731 0.4568 0.3893 0.038 Uiso 1 1 calc R
C25 C -1.1433(5) 0.4223(3) 0.37583(14) 0.0319(9) Uani 1 1 d .
O6 O -1.2301(4) 0.35069(19) 0.35143(11) 0.0381(7) Uani 1 1 d .
H86 H -1.2493 0.3645 0.3230 0.057 Uiso 1 1 calc R
C26 C -1.2130(6) 0.5109(3) 0.35740(18) 0.0466(12) Uani 1 1 d .
H33 H -1.1753 0.5191 0.3237 0.056 Uiso 1 1 calc R
H34 H -1.3445 0.5091 0.3581 0.056 Uiso 1 1 calc R
C27 C -1.1437(7) 0.5888(3) 0.3877(2) 0.0533(13) Uani 1 1 d .
H35 H -1.0122 0.5911 0.3865 0.064 Uiso 1 1 calc R
H36 H -1.1868 0.6441 0.3740 0.064 Uiso 1 1 calc R
C28 C -1.2034(7) 0.5824(3) 0.43956(19) 0.0520(13) Uani 1 1 d .
H37 H -1.3216 0.6090 0.4425 0.062 Uiso 1 1 calc R
H38 H -1.1194 0.6178 0.4597 0.062 Uiso 1 1 calc R
C29 C -1.2152(6) 0.4893(3) 0.45907(17) 0.0453(12) Uani 1 1 d .
C30 C -1.2630(7) 0.4748(5) 0.5089(2) 0.0616(15) Uani 1 1 d .
H39 H -1.2765 0.5246 0.5292 0.074 Uiso 1 1 calc R
C31 C -1.2893(7) 0.3931(5) 0.52794(19) 0.0650(16) Uani 1 1 d .
H40 H -1.3224 0.3867 0.5606 0.078 Uiso 1 1 calc R
C32 C -1.2668(7) 0.3193(4) 0.49874(18) 0.0539(13) Uani 1 1 d .
H41 H -1.2840 0.2622 0.5116 0.065 Uiso 1 1 calc R
C33 C -1.2188(6) 0.3289(3) 0.45026(16) 0.0415(11) Uani 1 1 d .
H42 H -1.2053 0.2781 0.4307 0.050 Uiso 1 1 calc R
C34 C -1.1901(5) 0.4140(3) 0.43026(15) 0.0338(10) Uani 1 1 d .
N5 N -1.1152(5) 0.9317(2) 0.18292(14) 0.0417(9) Uani 1 1 d .
C35 C -1.1954(9) 1.0161(4) 0.1959(2) 0.0700(17) Uani 1 1 d .
H43 H -1.2961 1.0053 0.2175 0.105 Uiso 1 1 calc R
H44 H -1.2369 1.0448 0.1669 0.105 Uiso 1 1 calc R
H45 H -1.1065 1.0543 0.2121 0.105 Uiso 1 1 calc R
C36 C -1.1124(6) 0.8685(3) 0.21893(18) 0.0477(12) Uani 1 1 d .
O7 O -1.1327(6) 0.8895(3) 0.26129(13) 0.0762(12) Uani 1 1 d .
N6 N -1.0771(5) 0.7828(3) 0.20502(13) 0.0407(9) Uani 1 1 d .
C37 C -1.0326(8) 0.7190(4) 0.2435(2) 0.0714(17) Uani 1 1 d .
H46 H -0.9188 0.7366 0.2583 0.107 Uiso 1 1 calc R
H47 H -1.0240 0.6599 0.2295 0.107 Uiso 1 1 calc R
H48 H -1.1260 0.7188 0.2680 0.107 Uiso 1 1 calc R
C38 C -1.0813(5) 0.7535(3) 0.15733(18) 0.0414(11) Uani 1 1 d .
O8 O -1.0524(5) 0.6757(2) 0.14738(15) 0.0649(10) Uani 1 1 d .
C39 C -1.1366(6) 0.8199(3) 0.12025(16) 0.0377(10) Uani 1 1 d .
H49 H -1.0883 0.8015 0.0884 0.045 Uiso 1 1 calc R
C40 C -1.3440(7) 0.8186(4) 0.11694(19) 0.0572(14) Uani 1 1 d .
H50 H -1.3937 0.8343 0.1482 0.086 Uiso 1 1 calc R
H51 H -1.3872 0.7595 0.1075 0.086 Uiso 1 1 calc R
H52 H -1.3810 0.8611 0.0930 0.086 Uiso 1 1 calc R
C41 C -1.0633(5) 0.9112(3) 0.13228(14) 0.0304(9) Uani 1 1 d .
H53 H -1.1241 0.9537 0.1111 0.036 Uiso 1 1 calc R
C42 C -0.8561(5) 0.9231(3) 0.12392(14) 0.0309(9) Uani 1 1 d .
O9 O -0.7691(4) 0.8507(2) 0.14867(10) 0.0386(7) Uani 1 1 d .
H87 H -0.7344 0.8681 0.1757 0.058 Uiso 1 1 calc R
C43 C -0.7899(7) 1.0116(3) 0.14295(17) 0.0442(11) Uani 1 1 d .
H54 H -0.6584 1.0135 0.1429 0.053 Uiso 1 1 calc R
H55 H -0.8301 1.0191 0.1765 0.053 Uiso 1 1 calc R
C44 C -0.8588(7) 1.0885(3) 0.11241(19) 0.0512(12) Uani 1 1 d .
H56 H -0.9903 1.0871 0.1130 0.061 Uiso 1 1 calc R
H57 H -0.8167 1.1451 0.1267 0.061 Uiso 1 1 calc R
C45 C -0.7948(8) 1.0827(3) 0.0601(2) 0.0593(14) Uani 1 1 d .
H58 H -0.8759 1.1163 0.0397 0.071 Uiso 1 1 calc R
H59 H -0.6751 1.1109 0.0579 0.071 Uiso 1 1 calc R
C46 C -0.7867(6) 0.9891(3) 0.04063(17) 0.0447(11) Uani 1 1 d .
C47 C -0.7369(7) 0.9764(4) -0.00838(18) 0.0570(14) Uani 1 1 d .
H60 H -0.7190 1.0260 -0.0283 0.068 Uiso 1 1 calc R
C48 C -0.7145(7) 0.8925(5) -0.0271(2) 0.0682(17) Uani 1 1 d .
H61 H -0.6843 0.8852 -0.0599 0.082 Uiso 1 1 calc R
C49 C -0.7352(7) 0.8206(4) 0.00111(19) 0.0535(13) Uani 1 1 d .
H62 H -0.7197 0.7636 -0.0123 0.064 Uiso 1 1 calc R
C50 C -0.7793(6) 0.8295(3) 0.04980(16) 0.0418(11) Uani 1 1 d .
H63 H -0.7894 0.7790 0.0694 0.050 Uiso 1 1 calc R
C51 C -0.8087(5) 0.9147(3) 0.06952(15) 0.0337(10) Uani 1 1 d .
N7 N -0.3823(5) 0.4312(2) 0.18297(13) 0.0417(9) Uani 1 1 d .
C52 C -0.3053(9) 0.5166(3) 0.1960(2) 0.0712(18) Uani 1 1 d .
H64 H -0.3914 0.5497 0.2147 0.107 Uiso 1 1 calc R
H65 H -0.2746 0.5490 0.1669 0.107 Uiso 1 1 calc R
H66 H -0.1979 0.5087 0.2152 0.107 Uiso 1 1 calc R
C53 C -0.3895(6) 0.3700(3) 0.21867(16) 0.0425(11) Uani 1 1 d .
O10 O -0.3664(6) 0.3897(3) 0.26149(13) 0.0762(13) Uani 1 1 d .
N8 N -0.4230(5) 0.2817(3) 0.20509(13) 0.0411(9) Uani 1 1 d .
C54 C -0.4658(8) 0.2200(4) 0.2434(2) 0.0697(17) Uani 1 1 d .
H67 H -0.3575 0.1912 0.2537 0.105 Uiso 1 1 calc R
H68 H -0.5523 0.1754 0.2317 0.105 Uiso 1 1 calc R
H69 H -0.5165 0.2519 0.2706 0.105 Uiso 1 1 calc R
C55 C -0.4175(6) 0.2534(3) 0.15694(17) 0.0379(10) Uani 1 1 d .
O11 O -0.4480(5) 0.1768(2) 0.14701(15) 0.0649(11) Uani 1 1 d .
C56 C -0.3626(6) 0.3207(3) 0.12012(16) 0.0397(11) Uani 1 1 d .
H70 H -0.4132 0.3011 0.0885 0.048 Uiso 1 1 calc R
C57 C -0.1561(7) 0.3207(4) 0.1161(2) 0.0650(16) Uani 1 1 d .
H71 H -0.1033 0.3450 0.1457 0.097 Uiso 1 1 calc R
H72 H -0.1180 0.3568 0.0889 0.097 Uiso 1 1 calc R
H73 H -0.1171 0.2602 0.1112 0.097 Uiso 1 1 calc R
C58 C -0.4379(5) 0.4126(3) 0.13241(14) 0.0334(9) Uani 1 1 d .
H74 H -0.3747 0.4567 0.1117 0.040 Uiso 1 1 calc R
C59 C -0.6455(5) 0.4226(3) 0.12389(15) 0.0318(9) Uani 1 1 d .
O12 O -0.7304(4) 0.35051(19) 0.14862(10) 0.0381(7) Uani 1 1 d .
H88 H -0.7518 0.3658 0.1769 0.057 Uiso 1 1 calc R
C60 C -0.7116(6) 0.5120(3) 0.14272(18) 0.0442(11) Uani 1 1 d .
H75 H -0.8431 0.5111 0.1424 0.053 Uiso 1 1 calc R
H76 H -0.6718 0.5210 0.1763 0.053 Uiso 1 1 calc R
C61 C -0.6412(7) 0.5896(3) 0.11208(19) 0.0511(13) Uani 1 1 d .
H77 H -0.6821 0.6456 0.1261 0.061 Uiso 1 1 calc R
H78 H -0.5097 0.5911 0.1127 0.061 Uiso 1 1 calc R
C62 C -0.7048(7) 0.5816(3) 0.06045(19) 0.0537(13) Uani 1 1 d .
H79 H -0.6238 0.6174 0.0401 0.064 Uiso 1 1 calc R
H80 H -0.8242 0.6070 0.0583 0.064 Uiso 1 1 calc R
C63 C -0.7151(6) 0.4883(3) 0.04007(16) 0.0413(11) Uani 1 1 d .
C64 C -0.7625(7) 0.4755(5) -0.00844(19) 0.0616(15) Uani 1 1 d .
H81 H -0.7775 0.5256 -0.0279 0.074 Uiso 1 1 calc R
C65 C -0.7874(7) 0.3948(5) -0.0282(2) 0.0627(16) Uani 1 1 d .
H82 H -0.8192 0.3879 -0.0610 0.075 Uiso 1 1 calc R
C66 C -0.7648(7) 0.3209(4) 0.00111(18) 0.0546(13) Uani 1 1 d .
H83 H -0.7808 0.2637 -0.0125 0.066 Uiso 1 1 calc R
C67 C -0.7191(6) 0.3294(3) 0.04995(17) 0.0439(11) Uani 1 1 d .
H84 H -0.7082 0.2787 0.0692 0.053 Uiso 1 1 calc R
C68 C -0.6901(5) 0.4137(3) 0.06986(15) 0.0313(9) Uani 1 1 d .

loop_
_atom_site_aniso_label
_atom_site_aniso_U_11
_atom_site_aniso_U_22
_atom_site_aniso_U_33
_atom_site_aniso_U_23
_atom_site_aniso_U_13
_atom_site_aniso_U_12
N1 0.044(2) 0.036(2) 0.034(2) 0.0031(17) -0.0075(16) 0.0009(16)
C1 0.078(4) 0.045(3) 0.091(4) 0.012(3) -0.030(3) 0.008(3)
C2 0.041(3) 0.049(3) 0.040(3) -0.005(2) -0.010(2) -0.005(2)
O1 0.104(3) 0.095(3) 0.031(2) 0.004(2) -0.023(2) -0.007(2)
N2 0.036(2) 0.047(2) 0.045(2) -0.0180(19) 0.0022(16) 0.0004(17)
C3 0.050(3) 0.077(4) 0.069(4) -0.028(3) 0.023(3) -0.013(3)
C4 0.027(2) 0.036(3) 0.049(3) -0.006(2) -0.0031(18) -0.0068(18)
O2 0.063(3) 0.033(2) 0.101(3) 0.0054(19) 0.002(2) -0.0012(17)
C5 0.028(2) 0.055(3) 0.038(2) 0.000(2) -0.0003(18) -0.0064(19)
C6 0.028(3) 0.075(4) 0.076(4) -0.014(3) 0.006(2) -0.014(2)
C7 0.024(2) 0.038(2) 0.032(2) -0.0070(18) 0.0025(16) 0.0028(17)
C8 0.029(2) 0.032(2) 0.032(2) -0.0035(17) 0.0043(16) 0.0033(17)
O3 0.0333(16) 0.0386(17) 0.0401(18) -0.0063(13) 0.0128(13) 0.0017(13)
C9 0.036(3) 0.050(3) 0.044(3) 0.004(2) 0.0116(19) -0.007(2)
C10 0.055(3) 0.034(3) 0.080(4) -0.001(3) 0.013(3) -0.010(2)
C11 0.050(3) 0.059(4) 0.067(4) -0.029(3) 0.002(3) -0.013(2)
C12 0.033(2) 0.053(3) 0.041(3) -0.013(2) 0.0021(19) -0.004(2)
C13 0.045(3) 0.083(4) 0.044(3) -0.023(3) 0.002(2) -0.005(3)
C14 0.052(3) 0.099(5) 0.043(3) -0.013(3) -0.005(2) -0.003(3)
C15 0.055(3) 0.069(4) 0.049(3) 0.004(3) -0.007(2) 0.009(3)
C16 0.037(3) 0.060(3) 0.034(2) -0.004(2) 0.0017(19) -0.003(2)
C17 0.022(2) 0.040(2) 0.036(2) -0.0023(19) -0.0012(16) 0.0021(17)
N3 0.046(2) 0.038(2) 0.038(2) -0.0025(17) 0.0124(16) -0.0075(17)
C18 0.088(5) 0.055(3) 0.080(4) 0.012(3) 0.041(3) -0.020(3)
C19 0.048(3) 0.054(3) 0.032(3) 0.001(2) 0.0142(19) 0.004(2)
O4 0.098(3) 0.095(3) 0.035(2) 0.008(2) 0.0299(19) 0.003(2)
N4 0.037(2) 0.053(2) 0.033(2) -0.0104(18) 0.0048(15) 0.0010(17)
C20 0.050(3) 0.090(5) 0.090(5) -0.051(4) -0.018(3) 0.013(3)
C21 0.026(2) 0.037(3) 0.057(3) -0.010(2) 0.0050(19) 0.0043(18)
O5 0.066(3) 0.0346(19) 0.076(3) 0.0085(17) 0.0092(18) -0.0049(17)
C22 0.030(2) 0.047(3) 0.042(3) -0.002(2) 0.0033(18) 0.0000(19)
C23 0.031(3) 0.093(4) 0.071(4) -0.028(3) -0.004(2) 0.010(3)
C24 0.031(2) 0.038(2) 0.026(2) -0.0056(18) 0.0055(16) -0.0076(17)
C25 0.030(2) 0.036(2) 0.030(2) -0.0020(18) -0.0040(16) -0.0018(17)
O6 0.0336(16) 0.0438(18) 0.0363(17) -0.0054(14) -0.0063(13) -0.0069(13)
C26 0.038(3) 0.050(3) 0.052(3) -0.003(2) -0.001(2) 0.004(2)
C27 0.053(3) 0.034(3) 0.073(4) -0.008(2) 0.001(3) 0.008(2)
C28 0.042(3) 0.047(3) 0.067(4) -0.020(3) 0.008(2) 0.001(2)
C29 0.031(2) 0.061(3) 0.044(3) -0.019(2) 0.0023(19) 0.005(2)
C30 0.046(3) 0.095(5) 0.043(3) -0.027(3) 0.010(2) -0.003(3)
C31 0.048(3) 0.116(5) 0.031(3) -0.010(3) 0.010(2) -0.006(3)
C32 0.054(3) 0.061(3) 0.046(3) 0.013(3) 0.008(2) -0.008(2)
C33 0.036(3) 0.049(3) 0.038(3) 0.004(2) 0.0038(19) -0.008(2)
C34 0.019(2) 0.049(3) 0.033(2) -0.005(2) 0.0015(16) -0.0010(17)
N5 0.046(2) 0.033(2) 0.046(2) -0.0057(18) 0.0167(17) 0.0055(17)
C35 0.080(4) 0.058(4) 0.071(4) -0.020(3) 0.027(3) 0.011(3)
C36 0.038(3) 0.058(3) 0.046(3) -0.002(2) 0.013(2) -0.009(2)
O7 0.107(4) 0.090(3) 0.032(2) -0.004(2) 0.0235(19) -0.004(2)
N6 0.037(2) 0.049(2) 0.037(2) 0.0139(18) 0.0038(15) 0.0004(17)
C37 0.052(4) 0.090(4) 0.073(4) 0.035(3) -0.010(3) 0.001(3)
C38 0.020(2) 0.044(3) 0.060(3) 0.005(2) 0.0091(18) -0.0014(18)
O8 0.058(2) 0.041(2) 0.095(3) -0.006(2) 0.005(2) 0.0014(17)
C39 0.030(2) 0.048(3) 0.034(2) 0.001(2) 0.0066(17) -0.0030(19)
C40 0.037(3) 0.080(4) 0.054(3) 0.014(3) -0.002(2) -0.013(2)
C41 0.030(2) 0.029(2) 0.032(2) 0.0026(17) 0.0047(16) 0.0029(17)
C42 0.029(2) 0.034(2) 0.030(2) -0.0010(18) -0.0022(16) -0.0014(17)
O9 0.0341(17) 0.0521(19) 0.0295(16) 0.0029(14) -0.0005(12) 0.0025(14)
C43 0.046(3) 0.042(3) 0.044(3) -0.001(2) -0.003(2) -0.008(2)
C44 0.050(3) 0.038(3) 0.065(3) 0.003(2) 0.005(2) -0.009(2)
C45 0.052(3) 0.051(3) 0.075(4) 0.015(3) 0.006(3) -0.012(2)
C46 0.027(2) 0.060(3) 0.047(3) 0.013(2) -0.0001(19) -0.006(2)
C47 0.046(3) 0.086(4) 0.039(3) 0.025(3) -0.001(2) -0.013(3)
C48 0.049(3) 0.122(6) 0.033(3) -0.013(3) 0.010(2) -0.010(3)
C49 0.049(3) 0.066(4) 0.046(3) -0.007(3) 0.003(2) 0.005(3)
C50 0.037(3) 0.051(3) 0.038(3) -0.001(2) 0.0039(19) 0.005(2)
C51 0.020(2) 0.042(3) 0.039(2) 0.001(2) -0.0017(16) -0.0008(17)
N7 0.046(2) 0.042(2) 0.036(2) -0.0047(17) -0.0109(17) -0.0060(17)
C52 0.089(5) 0.038(3) 0.085(4) 0.000(3) -0.035(4) -0.017(3)
C53 0.043(3) 0.059(3) 0.026(2) 0.004(2) -0.0006(18) 0.003(2)
O10 0.099(3) 0.094(3) 0.035(2) -0.009(2) -0.019(2) -0.003(2)
N8 0.035(2) 0.048(2) 0.040(2) 0.0109(18) 0.0045(16) -0.0025(17)
C54 0.051(3) 0.078(4) 0.081(4) 0.046(3) 0.010(3) 0.009(3)
C55 0.025(2) 0.040(3) 0.049(3) -0.002(2) -0.0010(18) -0.0003(18)
O11 0.072(3) 0.035(2) 0.088(3) -0.0070(19) 0.000(2) 0.0003(18)
C56 0.028(2) 0.054(3) 0.038(2) -0.008(2) 0.0007(18) 0.006(2)
C57 0.030(3) 0.084(4) 0.081(4) 0.005(3) 0.004(2) 0.016(3)
C58 0.032(2) 0.040(2) 0.028(2) 0.0067(18) 0.0015(16) -0.0019(18)
C59 0.025(2) 0.034(2) 0.036(2) 0.0029(18) 0.0100(16) -0.0069(17)
O12 0.0354(17) 0.0437(18) 0.0348(17) 0.0042(13) 0.0083(13) -0.0091(13)
C60 0.041(3) 0.042(3) 0.049(3) -0.007(2) 0.008(2) -0.001(2)
C61 0.048(3) 0.029(2) 0.076(4) 0.005(2) 0.004(2) -0.002(2)
C62 0.049(3) 0.046(3) 0.067(4) 0.024(3) 0.001(2) 0.003(2)
C63 0.030(2) 0.050(3) 0.044(3) 0.017(2) 0.0066(19) 0.002(2)
C64 0.052(3) 0.090(4) 0.044(3) 0.015(3) 0.001(2) 0.016(3)
C65 0.041(3) 0.105(5) 0.042(3) -0.006(3) 0.003(2) -0.009(3)
C66 0.042(3) 0.077(4) 0.044(3) -0.006(3) 0.002(2) -0.013(2)
C67 0.040(3) 0.048(3) 0.043(3) 0.004(2) -0.005(2) -0.001(2)
C68 0.021(2) 0.037(2) 0.035(2) 0.0027(19) 0.0027(16) -0.0058(16)

loop_
_atom_type_symbol
_atom_type_description
_atom_type_scat_dispersion_real
_atom_type_scat_dispersion_imag
_atom_type_scat_source
C C 0.0033 0.0016 'International Tables Vol C Tables 4.2.6.8 and 6.1.1.4'
H H 0.0000 0.0000 'International Tables Vol C Tables 4.2.6.8 and 6.1.1.4'
N N 0.0061 0.0033 'International Tables Vol C Tables 4.2.6.8 and 6.1.1.4'
O O 0.0106 0.0060 'International Tables Vol C Tables 4.2.6.8 and 6.1.1.4'

loop_
_geom_angle_atom_site_label_1
_geom_angle_atom_site_label_2
_geom_angle_atom_site_label_3
_geom_angle
C2 N1 C7 122.6(4)
C2 N1 C1 115.9(4)
C7 N1 C1 121.3(4)
N1 C1 H1 109.5
N1 C1 H2 109.5
H1 C1 H2 109.5
N1 C1 H3 109.5
H1 C1 H3 109.5
H2 C1 H3 109.5
O1 C2 N1 122.5(5)
O1 C2 N2 120.9(5)
N1 C2 N2 116.5(4)
C4 N2 C2 124.2(4)
C4 N2 C3 119.2(5)
C2 N2 C3 116.6(5)
N2 C3 H4 109.5
N2 C3 H5 109.5
H4 C3 H5 109.5
N2 C3 H6 109.5
H4 C3 H6 109.5
H5 C3 H6 109.5
O2 C4 N2 121.2(4)
O2 C4 C5 123.2(5)
N2 C4 C5 115.5(4)
C7 C5 C4 110.6(4)
C7 C5 C6 111.5(4)
C4 C5 C6 109.0(4)
C7 C5 H7 108.6
C4 C5 H7 108.6
C6 C5 H7 108.6
C5 C6 H8 109.5
C5 C6 H9 109.5
H8 C6 H9 109.5
C5 C6 H10 109.5
H8 C6 H10 109.5
H9 C6 H10 109.5
N1 C7 C5 108.9(4)
N1 C7 C8 112.8(4)
C5 C7 C8 112.4(4)
N1 C7 H11 107.5
C5 C7 H11 107.5
C8 C7 H11 107.5
O3 C8 C9 110.4(4)
O3 C8 C17 107.2(4)
C9 C8 C17 110.1(4)
O3 C8 C7 108.5(4)
C9 C8 C7 109.3(4)
C17 C8 C7 111.3(4)
C8 O3 H85 109.5
C8 C9 C10 111.3(4)
C8 C9 H12 109.4
C10 C9 H12 109.4
C8 C9 H13 109.4
C10 C9 H13 109.4
H12 C9 H13 108.0
C9 C10 C11 110.3(5)
C9 C10 H14 109.6
C11 C10 H14 109.6
C9 C10 H15 109.6
C11 C10 H15 109.6
H14 C10 H15 108.1
C12 C11 C10 115.7(4)
C12 C11 H16 108.4
C10 C11 H16 108.4
C12 C11 H17 108.4
C10 C11 H17 108.4
H16 C11 H17 107.4
C17 C12 C13 117.6(5)
C17 C12 C11 122.0(5)
C13 C12 C11 120.2(5)
C14 C13 C12 123.4(5)
C14 C13 H18 118.3
C12 C13 H18 118.3
C13 C14 C15 119.0(5)
C13 C14 H19 120.5
C15 C14 H19 120.5
C14 C15 C16 119.5(6)
C14 C15 H20 120.3
C16 C15 H20 120.3
C15 C16 C17 122.7(5)
C15 C16 H21 118.7
C17 C16 H21 118.7
C12 C17 C16 117.8(4)
C12 C17 C8 122.0(4)
C16 C17 C8 120.1(4)
C19 N3 C18 115.2(5)
C19 N3 C24 124.6(4)
C18 N3 C24 119.9(4)
N3 C18 H22 109.5
N3 C18 H23 109.5
H22 C18 H23 109.5
N3 C18 H24 109.5
H22 C18 H24 109.5
H23 C18 H24 109.5
O4 C19 N3 124.3(5)
O4 C19 N4 120.1(5)
N3 C19 N4 115.6(4)
C21 N4 C19 124.3(4)
C21 N4 C20 118.4(5)
C19 N4 C20 117.3(5)
N4 C20 H25 109.5
N4 C20 H26 109.5
H25 C20 H26 109.5
N4 C20 H27 109.5
H25 C20 H27 109.5
H26 C20 H27 109.5
O5 C21 N4 121.3(5)
O5 C21 C22 121.9(5)
N4 C21 C22 116.6(5)
C21 C22 C23 108.8(4)
C21 C22 C24 111.2(4)
C23 C22 C24 112.2(5)
C21 C22 H28 108.2
C23 C22 H28 108.2
C24 C22 H28 108.2
C22 C23 H29 109.5
C22 C23 H30 109.5
H29 C23 H30 109.5
C22 C23 H31 109.5
H29 C23 H31 109.5
H30 C23 H31 109.5
N3 C24 C22 106.5(4)
N3 C24 C25 111.0(4)
C22 C24 C25 115.2(4)
N3 C24 H32 107.9
C22 C24 H32 107.9
C25 C24 H32 107.9
O6 C25 C26 110.2(4)
O6 C25 C34 107.3(4)
C26 C25 C34 108.7(4)
O6 C25 C24 107.3(4)
C26 C25 C24 113.2(4)
C34 C25 C24 110.0(3)
C25 O6 H86 109.5
C27 C26 C25 111.7(4)
C27 C26 H33 109.3
C25 C26 H33 109.3
C27 C26 H34 109.3
C25 C26 H34 109.3
H33 C26 H34 107.9
C28 C27 C26 112.1(5)
C28 C27 H35 109.2
C26 C27 H35 109.2
C28 C27 H36 109.2
C26 C27 H36 109.2
H35 C27 H36 107.9
C27 C28 C29 114.8(4)
C27 C28 H37 108.6
C29 C28 H37 108.6
C27 C28 H38 108.6
C29 C28 H38 108.6
H37 C28 H38 107.5
C34 C29 C30 117.0(5)
C34 C29 C28 122.9(5)
C30 C29 C28 120.1(5)
C31 C30 C29 123.3(5)
C31 C30 H39 118.3
C29 C30 H39 118.3
C30 C31 C32 119.0(6)
C30 C31 H40 120.5
C32 C31 H40 120.5
C31 C32 C33 120.5(6)
C31 C32 H41 119.8
C33 C32 H41 119.8
C32 C33 C34 120.8(5)
C32 C33 H42 119.6
C34 C33 H42 119.6
C29 C34 C33 119.4(5)
C29 C34 C25 121.1(5)
C33 C34 C25 119.4(4)
C36 N5 C35 116.1(5)
C36 N5 C41 122.2(4)
C35 N5 C41 121.3(4)
N5 C35 H43 109.5
N5 C35 H44 109.5
H43 C35 H44 109.5
N5 C35 H45 109.5
H43 C35 H45 109.5
H44 C35 H45 109.5
O7 C36 N6 122.0(5)
O7 C36 N5 120.8(5)
N6 C36 N5 117.1(5)
C36 N6 C38 123.5(4)
C36 N6 C37 117.6(5)
C38 N6 C37 118.8(5)
N6 C37 H46 109.5
N6 C37 H47 109.5
H46 C37 H47 109.5
N6 C37 H48 109.5
H46 C37 H48 109.5
H47 C37 H48 109.5
O8 C38 N6 120.4(5)
O8 C38 C39 123.1(5)
N6 C38 C39 116.4(4)
C41 C39 C38 111.3(4)
C41 C39 C40 111.3(4)
C38 C39 C40 108.9(4)
C41 C39 H49 108.4
C38 C39 H49 108.4
C40 C39 H49 108.4
C39 C40 H50 109.5
C39 C40 H51 109.5
H50 C40 H51 109.5
C39 C40 H52 109.5
H50 C40 H52 109.5
H51 C40 H52 109.5
N5 C41 C39 107.4(4)
N5 C41 C42 112.2(4)
C39 C41 C42 114.0(4)
N5 C41 H53 107.7
C39 C41 H53 107.7
C42 C41 H53 107.7
O9 C42 C43 111.1(4)
O9 C42 C51 107.1(4)
C43 C42 C51 109.5(4)
O9 C42 C41 107.5(4)
C43 C42 C41 110.5(4)
C51 C42 C41 111.2(3)
C42 O9 H87 109.5
C42 C43 C44 111.7(4)
C42 C43 H54 109.3
C44 C43 H54 109.3
C42 C43 H55 109.3
C44 C43 H55 109.3
H54 C43 H55 107.9
C45 C44 C43 111.9(5)
C45 C44 H56 109.2
C43 C44 H56 109.2
C45 C44 H57 109.2
C43 C44 H57 109.2
H56 C44 H57 107.9
C46 C45 C44 113.7(5)
C46 C45 H58 108.8
C44 C45 H58 108.8
C46 C45 H59 108.8
C44 C45 H59 108.8
H58 C45 H59 107.7
C51 C46 C47 118.4(5)
C51 C46 C45 123.0(5)
C47 C46 C45 118.3(5)
C48 C47 C46 120.8(6)
C48 C47 H60 119.6
C46 C47 H60 119.6
C49 C48 C47 120.6(6)
C49 C48 H61 119.7
C47 C48 H61 119.7
C48 C49 C50 120.9(5)
C48 C49 H62 119.6
C50 C49 H62 119.6
C49 C50 C51 119.6(5)
C49 C50 H63 120.2
C51 C50 H63 120.2
C46 C51 C50 119.7(5)
C46 C51 C42 121.5(4)
C50 C51 C42 118.7(4)
C53 N7 C52 116.0(4)
C53 N7 C58 123.9(4)
C52 N7 C58 119.9(4)
N7 C52 H64 109.5
N7 C52 H65 109.5
H64 C52 H65 109.5
N7 C52 H66 109.5
H64 C52 H66 109.5
H65 C52 H66 109.5
O10 C53 N7 122.6(5)
O10 C53 N8 120.0(5)
N7 C53 N8 117.4(4)
C53 N8 C55 122.1(4)
C53 N8 C54 116.9(5)
C55 N8 C54 121.0(5)
N8 C54 H67 109.5
N8 C54 H68 109.5
H67 C54 H68 109.5
N8 C54 H69 109.5
H67 C54 H69 109.5
H68 C54 H69 109.5
O11 C55 N8 119.7(5)
O11 C55 C56 122.9(5)
N8 C55 C56 117.3(4)
C55 C56 C58 111.3(4)
C55 C56 C57 107.8(4)
C58 C56 C57 113.8(4)
C55 C56 H70 107.9
C58 C56 H70 107.9
C57 C56 H70 107.9
C56 C57 H71 109.5
C56 C57 H72 109.5
H71 C57 H72 109.5
C56 C57 H73 109.5
H71 C57 H73 109.5
H72 C57 H73 109.5
N7 C58 C56 105.1(4)
N7 C58 C59 113.2(4)
C56 C58 C59 115.8(4)
N7 C58 H74 107.4
C56 C58 H74 107.4
C59 C58 H74 107.4
O12 C59 C60 111.2(4)
O12 C59 C68 108.6(4)
C60 C59 C68 108.9(4)
O12 C59 C58 105.8(4)
C60 C59 C58 111.9(4)
C68 C59 C58 110.3(4)
C59 O12 H88 109.5
C61 C60 C59 111.9(4)
C61 C60 H75 109.2
C59 C60 H75 109.2
C61 C60 H76 109.2
C59 C60 H76 109.2
H75 C60 H76 107.9
C62 C61 C60 111.7(5)
C62 C61 H77 109.3
C60 C61 H77 109.3
C62 C61 H78 109.3
C60 C61 H78 109.3
H77 C61 H78 107.9
C61 C62 C63 115.3(4)
C61 C62 H79 108.5
C63 C62 H79 108.5
C61 C62 H80 108.5
C63 C62 H80 108.5
H79 C62 H80 107.5
C64 C63 C68 119.6(5)
C64 C63 C62 118.9(5)
C68 C63 C62 121.3(5)
C65 C64 C63 122.5(6)
C65 C64 H81 118.7
C63 C64 H81 118.7
C64 C65 C66 118.2(5)
C64 C65 H82 120.9
C66 C65 H82 120.9
C67 C66 C65 122.0(5)
C67 C66 H83 119.0
C65 C66 H83 119.0
C68 C67 C66 119.2(5)
C68 C67 H84 120.4
C66 C67 H84 120.4
C67 C68 C63 118.4(4)
C67 C68 C59 118.9(4)
C63 C68 C59 122.5(4)

loop_
_geom_bond_atom_site_label_1
_geom_bond_atom_site_label_2
_geom_bond_distance
N1 C2 1.331(7)
N1 C7 1.458(6)
N1 C1 1.475(7)
C1 H1 0.9600
C1 H2 0.9600
C1 H3 0.9600
C2 O1 1.232(6)
C2 N2 1.388(7)
N2 C4 1.387(7)
N2 C3 1.459(7)
C3 H4 0.9600
C3 H5 0.9600
C3 H6 0.9600
C4 O2 1.210(6)
C4 C5 1.492(7)
C5 C7 1.486(8)
C5 C6 1.526(7)
C5 H7 0.9800
C6 H8 0.9600
C6 H9 0.9600
C6 H10 0.9600
C7 C8 1.562(6)
C7 H11 0.9800
C8 O3 1.427(6)
C8 C9 1.506(8)
C8 C17 1.510(7)
O3 H85 0.8200
C9 C10 1.508(8)
C9 H12 0.9700
C9 H13 0.9700
C10 C11 1.521(8)
C10 H14 0.9700
C10 H15 0.9700
C11 C12 1.477(8)
C11 H16 0.9700
C11 H17 0.9700
C12 C17 1.361(7)
C12 C13 1.422(8)
C13 C14 1.338(9)
C13 H18 0.9300
C14 C15 1.343(8)
C14 H19 0.9300
C15 C16 1.381(7)
C15 H20 0.9300
C16 C17 1.391(7)
C16 H21 0.9300
N3 C19 1.322(7)
N3 C18 1.441(8)
N3 C24 1.470(7)
C18 H22 0.9600
C18 H23 0.9600
C18 H24 0.9600
C19 O4 1.210(6)
C19 N4 1.401(7)
N4 C21 1.369(7)
N4 C20 1.451(7)
C20 H25 0.9600
C20 H26 0.9600
C20 H27 0.9600
C21 O5 1.206(7)
C21 C22 1.463(7)
C22 C23 1.531(7)
C22 C24 1.532(7)
C22 H28 0.9800
C23 H29 0.9600
C23 H30 0.9600
C23 H31 0.9600
C24 C25 1.553(6)
C24 H32 0.9800
C25 O6 1.393(6)
C25 C26 1.520(7)
C25 C34 1.534(7)
O6 H86 0.8200
C26 C27 1.497(8)
C26 H33 0.9700
C26 H34 0.9700
C27 C28 1.488(8)
C27 H35 0.9700
C27 H36 0.9700
C28 C29 1.492(8)
C28 H37 0.9700
C28 H38 0.9700
C29 C34 1.380(7)
C29 C30 1.425(8)
C30 C31 1.337(9)
C30 H39 0.9300
C31 C32 1.366(8)
C31 H40 0.9300
C32 C33 1.381(7)
C32 H41 0.9300
C33 C34 1.397(7)
C33 H42 0.9300
N5 C36 1.370(7)
N5 C35 1.446(7)
N5 C41 1.468(6)
C35 H43 0.9600
C35 H44 0.9600
C35 H45 0.9600
C36 O7 1.207(6)
C36 N6 1.359(7)
N6 C38 1.371(7)
N6 C37 1.469(7)
C37 H46 0.9600
C37 H47 0.9600
C37 H48 0.9600
C38 O8 1.212(6)
C38 C39 1.488(7)
C39 C41 1.484(7)
C39 C40 1.532(7)
C39 H49 0.9800
C40 H50 0.9600
C40 H51 0.9600
C40 H52 0.9600
C41 C42 1.552(7)
C41 H53 0.9800
C42 O9 1.443(6)
C42 C43 1.482(7)
C42 C51 1.533(7)
O9 H87 0.8200
C43 C44 1.522(8)
C43 H54 0.9700
C43 H55 0.9700
C44 C45 1.509(8)
C44 H56 0.9700
C44 H57 0.9700
C45 C46 1.491(8)
C45 H58 0.9700
C45 H59 0.9700
C46 C51 1.373(7)
C46 C47 1.402(8)
C47 C48 1.360(9)
C47 H60 0.9300
C48 C49 1.332(9)
C48 H61 0.9300
C49 C50 1.377(8)
C49 H62 0.9300
C50 C51 1.396(7)
C50 H63 0.9300
N7 C53 1.343(7)
N7 C52 1.421(7)
N7 C58 1.463(6)
C52 H64 0.9600
C52 H65 0.9600
C52 H66 0.9600
C53 O10 1.215(6)
C53 N8 1.378(7)
N8 C55 1.379(7)
N8 C54 1.432(7)
C54 H67 0.9600
C54 H68 0.9600
C54 H69 0.9600
C55 O11 1.185(6)
C55 C56 1.477(8)
C56 C58 1.526(7)
C56 C57 1.527(7)
C56 H70 0.9800
C57 H71 0.9600
C57 H72 0.9600
C57 H73 0.9600
C58 C59 1.560(6)
C58 H74 0.9800
C59 O12 1.407(6)
C59 C60 1.516(7)
C59 C68 1.517(7)
O12 H88 0.8200
C60 C61 1.515(8)
C60 H75 0.9700
C60 H76 0.9700
C61 C62 1.490(8)
C61 H77 0.9700
C61 H78 0.9700
C62 C63 1.492(8)
C62 H79 0.9700
C62 H80 0.9700
C63 C64 1.381(8)
C63 C68 1.400(7)
C64 C65 1.321(9)
C64 H81 0.9300
C65 C66 1.383(9)
C65 H82 0.9300
C66 C67 1.380(7)
C66 H83 0.9300
C67 C68 1.375(7)
C67 H84 0.9300

loop_
_geom_torsion_atom_site_label_1
_geom_torsion_atom_site_label_2
_geom_torsion_atom_site_label_3
_geom_torsion_atom_site_label_4
_geom_torsion
C7 N1 C2 O1 -171.3(4)
C1 N1 C2 O1 14.4(7)
C7 N1 C2 N2 9.8(6)
C1 N1 C2 N2 -164.4(4)
O1 C2 N2 C4 -168.3(4)
N1 C2 N2 C4 10.6(6)
O1 C2 N2 C3 14.6(6)
N1 C2 N2 C3 -166.5(4)
C2 N2 C4 O2 -179.7(4)
C3 N2 C4 O2 -2.7(6)
C2 N2 C4 C5 4.4(6)
C3 N2 C4 C5 -178.6(4)
O2 C4 C5 C7 147.5(4)
N2 C4 C5 C7 -36.7(5)
O2 C4 C5 C6 -89.6(6)
N2 C4 C5 C6 86.2(5)
C2 N1 C7 C5 -41.8(6)
C1 N1 C7 C5 132.2(5)
C2 N1 C7 C8 83.7(5)
C1 N1 C7 C8 -102.3(5)
C4 C5 C7 N1 52.5(5)
C6 C5 C7 N1 -68.9(5)
C4 C5 C7 C8 -73.2(5)
C6 C5 C7 C8 165.4(3)
N1 C7 C8 O3 -70.6(5)
C5 C7 C8 O3 53.0(5)
N1 C7 C8 C9 49.9(5)
C5 C7 C8 C9 173.4(4)
N1 C7 C8 C17 171.7(3)
C5 C7 C8 C17 -64.8(5)
O3 C8 C9 C10 -172.0(3)
C17 C8 C9 C10 -53.8(5)
C7 C8 C9 C10 68.7(5)
C8 C9 C10 C11 60.1(6)
C9 C10 C11 C12 -36.5(6)
C10 C11 C12 C17 8.8(7)
C10 C11 C12 C13 -176.7(5)
C17 C12 C13 C14 0.2(8)
C11 C12 C13 C14 -174.6(5)
C12 C13 C14 C15 0.2(9)
C13 C14 C15 C16 0.5(8)
C14 C15 C16 C17 -1.7(8)
C13 C12 C17 C16 -1.2(6)
C11 C12 C17 C16 173.4(4)
C13 C12 C17 C8 -177.9(4)
C11 C12 C17 C8 -3.3(7)
C15 C16 C17 C12 2.0(7)
C15 C16 C17 C8 178.8(4)
O3 C8 C17 C12 145.7(4)
C9 C8 C17 C12 25.6(5)
C7 C8 C17 C12 -95.7(5)
O3 C8 C17 C16 -30.9(5)
C9 C8 C17 C16 -151.0(4)
C7 C8 C17 C16 87.7(5)
C18 N3 C19 O4 -16.0(7)
C24 N3 C19 O4 171.2(4)
C18 N3 C19 N4 164.1(5)
C24 N3 C19 N4 -8.7(6)
O4 C19 N4 C21 168.3(4)
N3 C19 N4 C21 -11.8(6)
O4 C19 N4 C20 -13.6(6)
N3 C19 N4 C20 166.3(4)
C19 N4 C21 O5 -179.7(4)
C20 N4 C21 O5 2.2(6)
C19 N4 C21 C22 -4.5(6)
C20 N4 C21 C22 177.5(4)
O5 C21 C22 C23 88.5(6)
N4 C21 C22 C23 -86.7(5)
O5 C21 C22 C24 -147.5(4)
N4 C21 C22 C24 37.3(5)
C19 N3 C24 C22 39.6(5)
C18 N3 C24 C22 -132.9(5)
C19 N3 C24 C25 -86.5(5)
C18 N3 C24 C25 101.0(5)
C21 C22 C24 N3 -51.2(5)
C23 C22 C24 N3 70.8(5)
C21 C22 C24 C25 72.4(5)
C23 C22 C24 C25 -165.5(4)
N3 C24 C25 O6 70.6(5)
C22 C24 C25 O6 -50.6(5)
N3 C24 C25 C26 -51.2(5)
C22 C24 C25 C26 -172.4(3)
N3 C24 C25 C34 -173.0(3)
C22 C24 C25 C34 65.8(5)
O6 C25 C26 C27 171.6(4)
C34 C25 C26 C27 54.2(5)
C24 C25 C26 C27 -68.3(5)
C25 C26 C27 C28 -61.3(6)
C26 C27 C28 C29 35.1(6)
C27 C28 C29 C34 -6.0(6)
C27 C28 C29 C30 177.2(4)
C34 C29 C30 C31 -2.1(7)
C28 C29 C30 C31 174.9(5)
C29 C30 C31 C32 1.1(8)
C30 C31 C32 C33 -0.4(8)
C31 C32 C33 C34 0.8(7)
C30 C29 C34 C33 2.4(6)
C28 C29 C34 C33 -174.5(4)
C30 C29 C34 C25 178.4(4)
C28 C29 C34 C25 1.5(6)
C32 C33 C34 C29 -1.8(6)
C32 C33 C34 C25 -177.9(4)
O6 C25 C34 C29 -144.3(4)
C26 C25 C34 C29 -25.2(5)
C24 C25 C34 C29 99.2(5)
O6 C25 C34 C33 31.7(5)
C26 C25 C34 C33 150.9(4)
C24 C25 C34 C33 -84.7(5)
C35 N5 C36 O7 -17.8(7)
C41 N5 C36 O7 170.3(4)
C35 N5 C36 N6 165.3(4)
C41 N5 C36 N6 -6.5(6)
O7 C36 N6 C38 169.4(5)
N5 C36 N6 C38 -13.8(6)
O7 C36 N6 C37 -10.4(7)
N5 C36 N6 C37 166.4(4)
C36 N6 C38 O8 -178.4(4)
C37 N6 C38 O8 1.5(6)
C36 N6 C38 C39 -3.0(6)
C37 N6 C38 C39 176.9(4)
O8 C38 C39 C41 -146.9(4)
N6 C38 C39 C41 37.8(5)
O8 C38 C39 C40 90.0(6)
N6 C38 C39 C40 -85.2(5)
C36 N5 C41 C39 39.5(5)
C35 N5 C41 C39 -131.9(5)
C36 N5 C41 C42 -86.5(5)
C35 N5 C41 C42 102.1(5)
C38 C39 C41 N5 -52.5(5)
C40 C39 C41 N5 69.1(5)
C38 C39 C41 C42 72.5(5)
C40 C39 C41 C42 -165.9(3)
N5 C41 C42 O9 71.3(4)
C39 C41 C42 O9 -51.1(5)
N5 C41 C42 C43 -50.1(5)
C39 C41 C42 C43 -172.4(3)
N5 C41 C42 C51 -171.8(3)
C39 C41 C42 C51 65.9(5)
O9 C42 C43 C44 171.6(4)
C51 C42 C43 C44 53.6(5)
C41 C42 C43 C44 -69.2(5)
C42 C43 C44 C45 -61.1(6)
C43 C44 C45 C46 36.4(6)
C44 C45 C46 C51 -9.3(7)
C44 C45 C46 C47 177.1(4)
C51 C46 C47 C48 1.3(7)
C45 C46 C47 C48 175.2(5)
C46 C47 C48 C49 -1.6(8)
C47 C48 C49 C50 -0.2(8)
C48 C49 C50 C51 2.2(7)
C47 C46 C51 C50 0.7(6)
C45 C46 C51 C50 -172.9(4)
C47 C46 C51 C42 177.7(4)
C45 C46 C51 C42 4.1(6)
C49 C50 C51 C46 -2.4(6)
C49 C50 C51 C42 -179.5(4)
O9 C42 C51 C46 -146.7(4)
C43 C42 C51 C46 -26.2(5)
C41 C42 C51 C46 96.1(5)
O9 C42 C51 C50 30.2(5)
C43 C42 C51 C50 150.8(4)
C41 C42 C51 C50 -86.9(5)
C52 N7 C53 O10 14.2(7)
C58 N7 C53 O10 -169.6(4)
C52 N7 C53 N8 -165.3(4)
C58 N7 C53 N8 10.9(6)
O10 C53 N8 C55 -168.0(4)
N7 C53 N8 C55 11.5(6)
O10 C53 N8 C54 12.5(6)
N7 C53 N8 C54 -168.0(4)
C53 N8 C55 O11 -179.7(4)
C54 N8 C55 O11 -0.2(6)
C53 N8 C55 C56 3.7(6)
C54 N8 C55 C56 -176.8(4)
O11 C55 C56 C58 145.9(4)
N8 C55 C56 C58 -37.6(5)
O11 C55 C56 C57 -88.7(5)
N8 C55 C56 C57 87.8(5)
C53 N7 C58 C56 -42.4(6)
C52 N7 C58 C56 133.7(5)
C53 N7 C58 C59 85.0(5)
C52 N7 C58 C59 -99.0(6)
C55 C56 C58 N7 52.6(5)
C57 C56 C58 N7 -69.4(5)
C55 C56 C58 C59 -73.2(5)
C57 C56 C58 C59 164.9(4)
N7 C58 C59 O12 -69.6(5)
C56 C58 C59 O12 51.9(5)
N7 C58 C59 C60 51.6(5)
C56 C58 C59 C60 173.2(4)
N7 C58 C59 C68 173.1(3)
C56 C58 C59 C68 -65.4(5)
O12 C59 C60 C61 -172.3(3)
C68 C59 C60 C61 -52.7(5)
C58 C59 C60 C61 69.6(5)
C59 C60 C61 C62 61.4(6)
C60 C61 C62 C63 -37.0(6)
C61 C62 C63 C64 -176.2(5)
C61 C62 C63 C68 8.3(7)
C68 C63 C64 C65 0.6(8)
C62 C63 C64 C65 -175.0(5)
C63 C64 C65 C66 0.0(8)
C64 C65 C66 C67 0.6(8)
C65 C66 C67 C68 -1.9(7)
C66 C67 C68 C63 2.5(6)
C66 C67 C68 C59 178.2(4)
C64 C63 C68 C67 -1.9(6)
C62 C63 C68 C67 173.6(4)
C64 C63 C68 C59 -177.4(4)
C62 C63 C68 C59 -2.0(6)
O12 C59 C68 C67 -30.3(5)
C60 C59 C68 C67 -151.5(4)
C58 C59 C68 C67 85.2(5)
O12 C59 C68 C63 145.2(4)
C60 C59 C68 C63 24.0(5)
C58 C59 C68 C63 -99.2(5)
